data_4103887
loop_
_publ_author_name
'Shiyong Zhang'
'Shuaijun Yang'
'Jingbo Lan'
'Yurong Tang'
'Ying Xue'
'Jingsong You'

_publ_contact_author_address
; 
Key Laboratory of Green Chemistry and Technology of 
Ministry of Education, College of Chemistry, and State 
Key Laboratory of Biotherapy, West China Hospital, 
Sichuan University, Chengdu 610064, PR China
;
_publ_contact_author_email jsyou@scu.edu.cn
_publ_contact_author_fax 86-28-85412203
_publ_contact_author_name 'Professor Jingsong You'
_publ_contact_author_phone 86-28-85412203
_publ_section_title
;
 Ultrasound-Induced Switching of Sheetlike Coordination Polymer
 Microparticles to Nanofibers Capable of Gelating Solvents
;
_journal_name_full 'Journal of the American Chemical Society'
_journal_page_first 1689
_journal_page_last 1691
_journal_paper_doi 10.1021/ja808210z
_journal_volume 131
_journal_year 2009
_chemical_formula_sum 'C18 H16 N4 O'
_chemical_formula_weight 304.35
_chemical_name_systematic
; 
 ? 
;
_space_group_IT_number 15
_symmetry_cell_setting monoclinic
_symmetry_space_group_name_Hall '-C 2yc'
_symmetry_space_group_name_H-M 'C 1 2/c 1'
_atom_sites_solution_hydrogens mixed
_atom_sites_solution_primary direct
_atom_sites_solution_secondary difmap
_audit_creation_method SHELXL-97
_cell_angle_alpha 90.00
_cell_angle_beta 110.54(3)
_cell_angle_gamma 90.00
_cell_formula_units_Z 4
_cell_length_a 20.588(3)
_cell_length_b 9.481(3)
_cell_length_c 8.455(3)
_cell_measurement_reflns_used 20
_cell_measurement_temperature 293(2)
_cell_measurement_theta_max 7.73
_cell_measurement_theta_min 4.79
_cell_volume 1545.5(8)
_computing_structure_refinement 'SHELXL-97 (Sheldrick, 1997)'
_computing_structure_solution 'SHELXS-97 (Sheldrick, 1990)'
_diffrn_ambient_temperature 293(2)
_diffrn_measured_fraction_theta_full 0.998
_diffrn_measured_fraction_theta_max 0.998
_diffrn_measurement_device_type CAD4
_diffrn_measurement_method Omega/2-Theta
_diffrn_radiation_monochromator graphite
_diffrn_radiation_source 'fine-focus sealed tube'
_diffrn_radiation_type MoK\a
_diffrn_radiation_wavelength 0.71073
_diffrn_reflns_av_R_equivalents 0.0037
_diffrn_reflns_av_sigmaI/netI 0.0587
_diffrn_reflns_limit_h_max 9
_diffrn_reflns_limit_h_min -24
_diffrn_reflns_limit_k_max 11
_diffrn_reflns_limit_k_min 0
_diffrn_reflns_limit_l_max 10
_diffrn_reflns_limit_l_min -10
_diffrn_reflns_number 1435
_diffrn_reflns_theta_full 25.45
_diffrn_reflns_theta_max 25.45
_diffrn_reflns_theta_min 2.11
_diffrn_standards_decay_% 3.513
_diffrn_standards_interval_count 300
_diffrn_standards_number 3
_exptl_absorpt_coefficient_mu 0.085
_exptl_absorpt_correction_type none
_exptl_crystal_colour colourless
_exptl_crystal_density_diffrn 1.299
_exptl_crystal_density_method 'not measured'
_exptl_crystal_description block
_exptl_crystal_F_000 632
_exptl_crystal_size_max 0.24
_exptl_crystal_size_mid 0.20
_exptl_crystal_size_min 0.10
_refine_diff_density_max 0.179
_refine_diff_density_min -0.142
_refine_diff_density_rms 0.042
_refine_ls_extinction_coef 0.020(2)
_refine_ls_extinction_expression Fc^*^=kFc[1+0.001xFc^2^\l^3^/sin(2\q)]^-1/4^
_refine_ls_extinction_method SHELXL
_refine_ls_goodness_of_fit_ref 0.950
_refine_ls_hydrogen_treatment constr
_refine_ls_matrix_type full
_refine_ls_number_parameters 111
_refine_ls_number_reflns 1434
_refine_ls_number_restraints 0
_refine_ls_restrained_S_all 0.950
_refine_ls_R_factor_all 0.1257
_refine_ls_R_factor_gt 0.0439
_refine_ls_shift/su_max 0.000
_refine_ls_shift/su_mean 0.000
_refine_ls_structure_factor_coef Fsqd
_refine_ls_weighting_details 'w=1/[\s^2^(Fo^2^)+(0.0645P)^2^+0.0000P] where P=(Fo^2^+2Fc^2^)/3'
_refine_ls_weighting_scheme calc
_refine_ls_wR_factor_gt 0.1007
_refine_ls_wR_factor_ref 0.1230
_reflns_number_gt 725
_reflns_number_total 1434
_reflns_threshold_expression >2sigma(I)
_cod_data_source_file ja808210z_si_003.cif
_cod_data_source_block bibp-H2O
_cod_depositor_comments
;
The following automatic conversions were performed:

'_refine_ls_weighting_scheme' value 'calc
w=1/[\s^2^(Fo^2^)+(0.0645P)^2^+0.0000P] where P=(Fo^2^+2Fc^2^)/3' was
changed to 'calc'. New tag '_refine_ls_weighting_details' was
created. The value of the new tag was set to
'w=1/[\s^2^(Fo^2^)+(0.0645P)^2^+0.0000P] where P=(Fo^2^+2Fc^2^)/3'.

Automatic conversion script
Id: cif_fix_values 3143 2015-03-26 13:38:13Z robertas 
;
_cod_original_cell_volume 1545.5(7)
_cod_original_sg_symbol_H-M 'C 2/c'
_cod_database_code 4103887

loop_
_symmetry_equiv_pos_as_xyz
'x, y, z'
'-x, y, -z+1/2'
'x+1/2, y+1/2, z'
'-x+1/2, y+1/2, -z+1/2'
'-x, -y, -z'
'x, -y, z-1/2'
'-x+1/2, -y+1/2, -z'
'x+1/2, -y+1/2, z-1/2'

loop_
_atom_site_label
_atom_site_type_symbol
_atom_site_fract_x
_atom_site_fract_y
_atom_site_fract_z
_atom_site_U_iso_or_equiv
_atom_site_adp_type
_atom_site_occupancy
_atom_site_calc_flag
_atom_site_refinement_flags
O1 O 0.5000 0.9226(3) -0.2500 0.0651(8) Uani 1 d S
H1O1 H 0.4831(17) 0.867(3) -0.191(4) 0.105(12) Uiso 1 d .
N1 N 0.38020(9) 0.7010(2) 0.1046(2) 0.0470(5) Uani 1 d .
N2 N 0.44701(11) 0.7549(3) -0.0411(3) 0.0622(7) Uani 1 d .
C1 C 0.36991(12) 0.7944(3) 0.3632(3) 0.0524(7) Uani 1 d .
H1 H 0.4127 0.8384 0.3884 0.064(3) Uiso 1 calc R
C3 C 0.26930(11) 0.7433(3) 0.4402(3) 0.0411(6) Uani 1 d .
C6 C 0.34263(11) 0.7158(2) 0.2180(3) 0.0435(6) Uani 1 d .
C2 C 0.33289(12) 0.8073(3) 0.4716(3) 0.0532(7) Uani 1 d .
H2 H 0.3516 0.8610 0.5691 0.064(3) Uiso 1 calc R
C4 C 0.24314(12) 0.6645(3) 0.2923(3) 0.0529(7) Uani 1 d .
H4 H 0.2004 0.6199 0.2668 0.064(3) Uiso 1 calc R
C5 C 0.27935(13) 0.6509(3) 0.1822(3) 0.0545(7) Uani 1 d .
H5 H 0.2608 0.5978 0.0841 0.064(3) Uiso 1 calc R
C9 C 0.42060(12) 0.7993(3) 0.0702(3) 0.0548(7) Uani 1 d .
H9 H 0.4288 0.8882 0.1197 0.064(3) Uiso 1 calc R
C8 C 0.42242(15) 0.6212(3) -0.0789(4) 0.0688(9) Uani 1 d .
H8 H 0.4329 0.5621 -0.1543 0.064(3) Uiso 1 calc R
C7 C 0.38115(15) 0.5862(3) 0.0067(3) 0.0647(8) Uani 1 d .
H7 H 0.3578 0.5013 0.0011 0.064(3) Uiso 1 calc R

loop_
_atom_site_aniso_label
_atom_site_aniso_U_11
_atom_site_aniso_U_22
_atom_site_aniso_U_33
_atom_site_aniso_U_23
_atom_site_aniso_U_13
_atom_site_aniso_U_12
O1 0.0821(19) 0.0534(18) 0.0664(19) 0.000 0.0343(16) 0.000
N1 0.0472(11) 0.0537(12) 0.0448(11) -0.0029(10) 0.0218(10) -0.0073(10)
N2 0.0631(13) 0.0758(16) 0.0590(14) -0.0103(13) 0.0357(12) -0.0123(12)
C1 0.0417(12) 0.0671(17) 0.0539(15) -0.0172(14) 0.0233(12) -0.0140(13)
C3 0.0377(11) 0.0433(13) 0.0429(13) 0.0030(11) 0.0148(9) 0.0034(10)
C6 0.0428(12) 0.0502(15) 0.0404(13) 0.0018(11) 0.0185(11) -0.0027(11)
C2 0.0473(13) 0.0640(17) 0.0518(15) -0.0180(13) 0.0219(12) -0.0110(13)
C4 0.0453(14) 0.0734(19) 0.0426(15) -0.0067(14) 0.0188(12) -0.0182(13)
C5 0.0565(14) 0.0698(18) 0.0398(14) -0.0105(13) 0.0200(12) -0.0185(13)
C9 0.0529(14) 0.0626(17) 0.0557(16) -0.0091(14) 0.0274(13) -0.0108(14)
C8 0.0817(19) 0.078(2) 0.0629(19) -0.0232(16) 0.0452(16) -0.0119(17)
C7 0.089(2) 0.0542(17) 0.0646(18) -0.0191(15) 0.0434(16) -0.0185(15)

loop_
_atom_type_symbol
_atom_type_description
_atom_type_scat_dispersion_real
_atom_type_scat_dispersion_imag
_atom_type_scat_source
C C 0.0033 0.0016 'International Tables Vol C Tables 4.2.6.8 and 6.1.1.4'
H H 0.0000 0.0000 'International Tables Vol C Tables 4.2.6.8 and 6.1.1.4'
N N 0.0061 0.0033 'International Tables Vol C Tables 4.2.6.8 and 6.1.1.4'
O O 0.0106 0.0060 'International Tables Vol C Tables 4.2.6.8 and 6.1.1.4'

loop_
_geom_angle_atom_site_label_1
_geom_angle_atom_site_label_2
_geom_angle_atom_site_label_3
_geom_angle
_geom_angle_site_symmetry_3
C9 N1 C7 106.12(19) .
C9 N1 C6 126.6(2) .
C7 N1 C6 127.3(2) .
C9 N2 C8 104.7(2) .
C6 C1 C2 119.3(2) .
C6 C1 H1 120.3 .
C2 C1 H1 120.3 .
C2 C3 C4 116.8(2) .
C2 C3 C3 121.7(3) 7_566
C4 C3 C3 121.5(3) 7_566
C5 C6 C1 119.8(2) .
C5 C6 N1 120.1(2) .
C1 C6 N1 120.1(2) .
C3 C2 C1 122.5(2) .
C3 C2 H2 118.7 .
C1 C2 H2 118.7 .
C5 C4 C3 121.5(2) .
C5 C4 H4 119.3 .
C3 C4 H4 119.3 .
C6 C5 C4 120.1(2) .
C6 C5 H5 120.0 .
C4 C5 H5 120.0 .
N2 C9 N1 112.1(2) .
N2 C9 H9 123.9 .
N1 C9 H9 123.9 .
C7 C8 N2 111.0(2) .
C7 C8 H8 124.5 .
N2 C8 H8 124.5 .
C8 C7 N1 106.0(2) .
C8 C7 H7 127.0 .
N1 C7 H7 127.0 .

loop_
_geom_bond_atom_site_label_1
_geom_bond_atom_site_label_2
_geom_bond_distance
_geom_bond_site_symmetry_2
O1 H1O1 0.88(3) .
N1 C9 1.347(3) .
N1 C7 1.372(3) .
N1 C6 1.434(3) .
N2 C9 1.311(3) .
N2 C8 1.361(4) .
C1 C6 1.376(3) .
C1 C2 1.388(3) .
C1 H1 0.9300 .
C3 C2 1.381(3) .
C3 C4 1.393(3) .
C3 C3 1.495(4) 7_566
C6 C5 1.375(3) .
C2 H2 0.9300 .
C4 C5 1.388(3) .
C4 H4 0.9300 .
C5 H5 0.9300 .
C9 H9 0.9300 .
C8 C7 1.337(3) .
C8 H8 0.9300 .
C7 H7 0.9300 .
